data_4126434
loop_
_publ_author_name
'Hartline, Douglas R.'
'Zeller, Matthias'
'Uyeda, Christopher'

_publ_section_title
;
 Catalytic Carbonylative Rearrangement of Norbornadiene via Dinuclear
 Carbon-Carbon Oxidative Addition.
;
_journal_name_full 'Journal of the American Chemical Society'
_journal_paper_doi 10.1021/jacs.7b08691
_journal_year 2017
_chemical_formula_sum 'C43 H52 N4 Ni2'
_chemical_formula_weight 742.30
_space_group_crystal_system monoclinic
_space_group_IT_number 14
_space_group_name_Hall '-P 2yn'
_space_group_name_H-M_alt 'P 1 21/n 1'
_symmetry_space_group_name_Hall '-P 2yn'
_symmetry_space_group_name_H-M 'P 1 21/n 1'
_atom_sites_solution_hydrogens geom
_atom_sites_solution_primary direct
_atom_sites_solution_secondary difmap
_audit_creation_method SHELXL-2017/1
_cell_angle_alpha 90
_cell_angle_beta 100.0431(14)
_cell_angle_gamma 90
_cell_formula_units_Z 4
_cell_length_a 12.9528(2)
_cell_length_b 20.2181(4)
_cell_length_c 14.3665(3)
_cell_measurement_reflns_used 72104
_cell_measurement_temperature 100(2)
_cell_measurement_theta_max 72.299
_cell_measurement_theta_min 5.058
_cell_volume 3704.66(12)
_computing_cell_refinement 'HKL3000 (Otwinowski & Minor, 1997)'
_computing_data_collection 'CrystalClear-SM Expert 2.1 b32 (Rigaku, 2014)'
_computing_data_reduction 'HKL3000 (Otwinowski & Minor, 1997)'
_computing_publication_material 'Encifer (Allen et al., 2004)'
_computing_structure_refinement
;
SHELXL-2014/7 (Sheldrick, 2017), 
SHELXLE Rev761 (H\"ubschle et al., 2011)
;
_computing_structure_solution 'SHELXS-97 (Sheldrick, 2008)'
_diffrn_ambient_temperature 100(2)
_diffrn_measured_fraction_theta_full 0.999
_diffrn_measured_fraction_theta_max 0.989
_diffrn_measurement_device_type 'Rigaku Rapid II curved image plate diffractometer'
_diffrn_measurement_method 'omega scans'
_diffrn_radiation_monochromator 'laterally graded multilayer (Goebel) mirror'
_diffrn_radiation_type CuK\a
_diffrn_radiation_wavelength 1.54178
_diffrn_reflns_av_R_equivalents 0.0661
_diffrn_reflns_av_unetI/netI 0.0232
_diffrn_reflns_Laue_measured_fraction_full 0.999
_diffrn_reflns_Laue_measured_fraction_max 0.989
_diffrn_reflns_limit_h_max 16
_diffrn_reflns_limit_h_min -16
_diffrn_reflns_limit_k_max 24
_diffrn_reflns_limit_k_min -24
_diffrn_reflns_limit_l_max 17
_diffrn_reflns_limit_l_min -17
_diffrn_reflns_number 72104
_diffrn_reflns_point_group_measured_fraction_full 0.999
_diffrn_reflns_point_group_measured_fraction_max 0.989
_diffrn_reflns_theta_full 67.679
_diffrn_reflns_theta_max 72.299
_diffrn_reflns_theta_min 5.058
_diffrn_source 'microfocus X-ray tube'
_exptl_absorpt_coefficient_mu 1.524
_exptl_absorpt_correction_T_max 1
_exptl_absorpt_correction_T_min 0.611
_exptl_absorpt_correction_type multi-scan
_exptl_absorpt_process_details 'SCALEPACK (Otwinowski & Minor, 1997)'
_exptl_crystal_colour brown
_exptl_crystal_density_diffrn 1.331
_exptl_crystal_description chunk
_exptl_crystal_F_000 1576
_exptl_crystal_size_max 0.500
_exptl_crystal_size_mid 0.400
_exptl_crystal_size_min 0.350
_refine_diff_density_max 1.646
_refine_diff_density_min -0.580
_refine_diff_density_rms 0.075
_refine_ls_extinction_coef 0.00135(12)
_refine_ls_extinction_expression Fc^*^=kFc[1+0.001xFc^2^\l^3^/sin(2\q)]^-1/4^
_refine_ls_extinction_method 'SHELXL-2017/1 (Sheldrick 2017)'
_refine_ls_goodness_of_fit_ref 1.054
_refine_ls_hydrogen_treatment constr
_refine_ls_matrix_type full
_refine_ls_number_parameters 453
_refine_ls_number_reflns 7233
_refine_ls_number_restraints 0
_refine_ls_restrained_S_all 1.054
_refine_ls_R_factor_all 0.0556
_refine_ls_R_factor_gt 0.0546
_refine_ls_shift/su_max 0.000
_refine_ls_shift/su_mean 0.000
_refine_ls_structure_factor_coef Fsqd
_refine_ls_weighting_details 'w=1/[\s^2^(Fo^2^)+(0.0606P)^2^+7.5713P] where P=(Fo^2^+2Fc^2^)/3'
_refine_ls_weighting_scheme calc
_refine_ls_wR_factor_gt 0.1376
_refine_ls_wR_factor_ref 0.1389
_reflns_Friedel_coverage 0.000
_reflns_number_gt 7082
_reflns_number_total 7233
_reflns_threshold_expression 'I > 2\s(I)'
_cod_data_source_file ja7b08691_si_001.cif
_cod_data_source_block 3
_cod_database_code 4126434
_shelx_shelxl_version_number 2017/1
_shelx_space_group_comment
;
The symmetry employed for this shelxl refinement is uniquely defined
by the following loop, which should always be used as a source of
symmetry information in preference to the above space-group names.
They are only intended as comments.
;
_shelx_estimated_absorpt_t_min 0.516
_shelx_estimated_absorpt_t_max 0.618

loop_
_space_group_symop_operation_xyz
'x, y, z'
'-x+1/2, y+1/2, -z+1/2'
'-x, -y, -z'
'x-1/2, -y-1/2, z-1/2'

loop_
_atom_site_label
_atom_site_type_symbol
_atom_site_fract_x
_atom_site_fract_y
_atom_site_fract_z
_atom_site_U_iso_or_equiv
_atom_site_adp_type
_atom_site_occupancy
_atom_site_site_symmetry_order
_atom_site_calc_flag
_atom_site_refinement_flags_posn
_atom_site_refinement_flags_adp
Ni1 Ni 0.83386(3) 0.34479(2) 0.32801(3) 0.02018(14) Uani 1 1 d . .
Ni2 Ni 0.81960(3) 0.32716(2) 0.49678(3) 0.02156(14) Uani 1 1 d . .
N1 N 0.85343(16) 0.38277(10) 0.20933(15) 0.0196(4) Uani 1 1 d . .
N2 N 0.96022(16) 0.39278(10) 0.37235(14) 0.0180(4) Uani 1 1 d . .
N3 N 0.94571(16) 0.37791(10) 0.52727(14) 0.0193(4) Uani 1 1 d . .
N4 N 0.82683(17) 0.33040(10) 0.63073(15) 0.0212(4) Uani 1 1 d . .
C1 C 0.9799(2) 0.44071(15) 0.12444(19) 0.0296(6) Uani 1 1 d . .
H1A H 0.927223 0.431458 0.068246 0.044 Uiso 1 1 calc R U
H1B H 1.046546 0.420006 0.117456 0.044 Uiso 1 1 calc R U
H1C H 0.989659 0.488629 0.131568 0.044 Uiso 1 1 calc R U
C2 C 0.94361(19) 0.41319(12) 0.21037(18) 0.0203(5) Uani 1 1 d . .
C3 C 1.00643(19) 0.42059(12) 0.30322(18) 0.0185(5) Uani 1 1 d . .
C4 C 1.1008(2) 0.45530(12) 0.32610(19) 0.0216(5) Uani 1 1 d . .
H4 H 1.133532 0.473157 0.277409 0.026 Uiso 1 1 calc R U
C5 C 1.1464(2) 0.46354(12) 0.41981(19) 0.0229(5) Uani 1 1 d . .
H5 H 1.211063 0.486509 0.435527 0.027 Uiso 1 1 calc R U
C6 C 1.09709(19) 0.43794(12) 0.49191(18) 0.0192(5) Uani 1 1 d . .
C7 C 1.00224(18) 0.40266(11) 0.46442(17) 0.0174(5) Uani 1 1 d . .
C8 C 1.1325(2) 0.44638(13) 0.59067(19) 0.0236(5) Uani 1 1 d . .
H8 H 1.195230 0.470206 0.612580 0.028 Uiso 1 1 calc R U
C9 C 1.0762(2) 0.42016(12) 0.65422(18) 0.0223(5) Uani 1 1 d . .
H9 H 1.101027 0.425070 0.720077 0.027 Uiso 1 1 calc R U
C10 C 0.9817(2) 0.38600(12) 0.62268(18) 0.0203(5) Uani 1 1 d . .
C11 C 0.9131(2) 0.35940(12) 0.67950(18) 0.0218(5) Uani 1 1 d . .
C12 C 0.9325(2) 0.36498(14) 0.78526(18) 0.0274(6) Uani 1 1 d . .
H12A H 0.888423 0.400124 0.804254 0.041 Uiso 1 1 calc R U
H12B H 1.006509 0.375579 0.807819 0.041 Uiso 1 1 calc R U
H12C H 0.915431 0.322886 0.812778 0.041 Uiso 1 1 calc R U
C13 C 0.7754(2) 0.38000(13) 0.12460(17) 0.0219(5) Uani 1 1 d . .
C14 C 0.7070(2) 0.43405(14) 0.10420(19) 0.0272(6) Uani 1 1 d . .
C15 C 0.6249(3) 0.42865(17) 0.0277(2) 0.0399(7) Uani 1 1 d . .
H15 H 0.578090 0.464771 0.012430 0.048 Uiso 1 1 calc R U
C16 C 0.6103(3) 0.37194(19) -0.0261(3) 0.0513(10) Uani 1 1 d . .
H16 H 0.553175 0.368991 -0.077349 0.062 Uiso 1 1 calc R U
C17 C 0.6787(3) 0.31921(17) -0.0056(2) 0.0418(8) Uani 1 1 d . .
H17 H 0.668591 0.280498 -0.043584 0.050 Uiso 1 1 calc R U
C18 C 0.7622(2) 0.32214(14) 0.06996(19) 0.0274(6) Uani 1 1 d . .
C19 C 0.7188(2) 0.49699(14) 0.1629(2) 0.0305(6) Uani 1 1 d . .
H19 H 0.779380 0.490795 0.215823 0.037 Uiso 1 1 calc R U
C20 C 0.7430(3) 0.55620(17) 0.1047(3) 0.0485(9) Uani 1 1 d . .
H20A H 0.683918 0.564012 0.053190 0.073 Uiso 1 1 calc R U
H20B H 0.806361 0.547218 0.078240 0.073 Uiso 1 1 calc R U
H20C H 0.754178 0.595454 0.145230 0.073 Uiso 1 1 calc R U
C21 C 0.6219(3) 0.51093(18) 0.2062(3) 0.0456(8) Uani 1 1 d . .
H21A H 0.561796 0.518717 0.155662 0.068 Uiso 1 1 calc R U
H21B H 0.634063 0.550202 0.246580 0.068 Uiso 1 1 calc R U
H21C H 0.607412 0.472864 0.244102 0.068 Uiso 1 1 calc R U
C22 C 0.8372(2) 0.26432(14) 0.0903(2) 0.0285(6) Uani 1 1 d . .
H22 H 0.872481 0.267571 0.157811 0.034 Uiso 1 1 calc R U
C23 C 0.9224(3) 0.26854(18) 0.0284(3) 0.0449(8) Uani 1 1 d . .
H23A H 0.889452 0.268349 -0.038409 0.067 Uiso 1 1 calc R U
H23B H 0.969526 0.230488 0.041382 0.067 Uiso 1 1 calc R U
H23C H 0.962450 0.309496 0.042750 0.067 Uiso 1 1 calc R U
C24 C 0.7824(3) 0.19756(16) 0.0769(3) 0.0425(8) Uani 1 1 d . .
H24A H 0.755807 0.190306 0.009526 0.064 Uiso 1 1 calc R U
H24B H 0.723814 0.196887 0.111808 0.064 Uiso 1 1 calc R U
H24C H 0.832267 0.162473 0.100709 0.064 Uiso 1 1 calc R U
C25 C 0.7496(2) 0.30348(13) 0.68073(18) 0.0227(5) Uani 1 1 d . .
C26 C 0.7574(2) 0.23729(13) 0.71144(19) 0.0270(6) Uani 1 1 d . .
C27 C 0.6756(2) 0.21143(14) 0.7515(2) 0.0294(6) Uani 1 1 d . .
H27 H 0.679705 0.166800 0.772465 0.035 Uiso 1 1 calc R U
C28 C 0.5892(2) 0.24843(14) 0.76161(19) 0.0279(6) Uani 1 1 d . .
H28 H 0.534036 0.229251 0.788247 0.034 Uiso 1 1 calc R U
C29 C 0.5832(2) 0.31382(14) 0.7327(2) 0.0295(6) Uani 1 1 d . .
H29 H 0.523665 0.339456 0.739951 0.035 Uiso 1 1 calc R U
C30 C 0.6633(2) 0.34270(14) 0.6930(2) 0.0295(6) Uani 1 1 d . .
C31 C 0.6565(3) 0.41553(16) 0.6659(3) 0.0504(10) Uani 1 1 d . .
H31 H 0.716672 0.425600 0.632998 0.060 Uiso 1 1 calc R U
C32 C 0.5566(4) 0.4336(2) 0.5993(3) 0.0695(14) Uani 1 1 d . .
H32A H 0.552111 0.408347 0.540532 0.104 Uiso 1 1 calc R U
H32B H 0.556900 0.481047 0.585134 0.104 Uiso 1 1 calc R U
H32C H 0.496001 0.423243 0.629113 0.104 Uiso 1 1 calc R U
C33 C 0.6683(3) 0.45892(17) 0.7545(4) 0.0635(13) Uani 1 1 d . .
H33A H 0.672848 0.505459 0.736632 0.095 Uiso 1 1 calc R U
H33B H 0.732191 0.446373 0.798102 0.095 Uiso 1 1 calc R U
H33C H 0.607372 0.452672 0.785589 0.095 Uiso 1 1 calc R U
C34 C 0.8522(3) 0.19477(15) 0.7024(2) 0.0395(7) Uani 1 1 d . .
H34 H 0.908989 0.225128 0.689432 0.047 Uiso 1 1 calc R U
C35 C 0.8285(5) 0.1475(3) 0.6204(3) 0.0846(19) Uani 1 1 d . .
H35A H 0.810193 0.172592 0.561493 0.127 Uiso 1 1 calc R U
H35B H 0.769604 0.119050 0.628815 0.127 Uiso 1 1 calc R U
H35C H 0.890380 0.120163 0.617650 0.127 Uiso 1 1 calc R U
C36 C 0.8945(3) 0.15698(18) 0.7922(3) 0.0451(8) Uani 1 1 d . .
H36A H 0.957854 0.132786 0.783866 0.068 Uiso 1 1 calc R U
H36B H 0.841420 0.125640 0.805838 0.068 Uiso 1 1 calc R U
H36C H 0.911702 0.188110 0.844930 0.068 Uiso 1 1 calc R U
C37 C 0.6742(2) 0.35353(16) 0.3872(2) 0.0337(6) Uani 1 1 d . .
H37 H 0.672642 0.399884 0.397680 0.040 Uiso 1 1 calc R U
C38 C 0.6810(2) 0.32318(17) 0.2988(2) 0.0350(7) Uani 1 1 d . .
H38 H 0.637792 0.341142 0.239677 0.042 Uiso 1 1 calc R U
C39 C 0.6836(3) 0.24901(18) 0.3155(3) 0.0506(9) Uani 1 1 d . .
H39 H 0.644979 0.222173 0.262051 0.061 Uiso 1 1 calc R U
C40 C 0.6452(4) 0.2403(2) 0.4099(3) 0.0560(10) Uani 1 1 d . .
H40A H 0.568896 0.231347 0.399663 0.067 Uiso 1 1 calc R U
H40B H 0.682626 0.203561 0.447021 0.067 Uiso 1 1 calc R U
C41 C 0.6699(2) 0.30404(18) 0.4578(2) 0.0387(7) Uani 1 1 d . .
H41 H 0.624417 0.315610 0.504982 0.046 Uiso 1 1 calc R U
C42 C 0.8058(3) 0.23549(17) 0.3394(3) 0.0424(8) Uani 1 1 d . .
H42 H 0.837509 0.204823 0.297646 0.051 Uiso 1 1 calc R U
C43 C 0.8678(3) 0.26231(14) 0.4130(2) 0.0342(7) Uani 1 1 d . .
H43 H 0.942301 0.247075 0.428005 0.041 Uiso 1 1 calc R U

loop_
_atom_site_aniso_label
_atom_site_aniso_U_11
_atom_site_aniso_U_22
_atom_site_aniso_U_33
_atom_site_aniso_U_23
_atom_site_aniso_U_13
_atom_site_aniso_U_12
Ni1 0.0204(2) 0.0220(2) 0.0184(2) -0.00009(16) 0.00402(17) -0.00547(16)
Ni2 0.0218(2) 0.0254(3) 0.0188(2) -0.00189(17) 0.00704(17) -0.00794(17)
N1 0.0196(10) 0.0193(10) 0.0203(10) -0.0012(8) 0.0044(8) 0.0016(8)
N2 0.0212(10) 0.0162(9) 0.0177(10) 0.0005(8) 0.0062(8) -0.0005(8)
N3 0.0220(10) 0.0196(10) 0.0172(10) -0.0009(8) 0.0056(8) -0.0018(8)
N4 0.0243(11) 0.0181(10) 0.0228(11) -0.0002(8) 0.0086(9) -0.0023(8)
C1 0.0308(14) 0.0355(15) 0.0240(13) 0.0043(11) 0.0086(11) -0.0042(12)
C2 0.0224(12) 0.0173(11) 0.0228(12) 0.0007(9) 0.0079(10) 0.0026(9)
C3 0.0179(11) 0.0150(11) 0.0238(12) 0.0008(9) 0.0072(9) 0.0022(9)
C4 0.0213(12) 0.0169(11) 0.0287(13) 0.0020(10) 0.0101(10) -0.0009(9)
C5 0.0187(12) 0.0182(12) 0.0319(14) 0.0010(10) 0.0047(10) -0.0024(9)
C6 0.0182(11) 0.0145(11) 0.0250(13) -0.0005(9) 0.0038(9) 0.0003(9)
C7 0.0167(11) 0.0139(11) 0.0220(12) 0.0007(9) 0.0040(9) 0.0018(9)
C8 0.0195(12) 0.0213(12) 0.0283(13) -0.0025(10) -0.0002(10) -0.0026(9)
C9 0.0252(13) 0.0194(12) 0.0208(12) -0.0031(10) 0.0002(10) 0.0005(10)
C10 0.0235(12) 0.0168(11) 0.0205(12) -0.0015(9) 0.0037(9) 0.0018(9)
C11 0.0293(13) 0.0164(11) 0.0201(12) 0.0002(9) 0.0052(10) 0.0015(10)
C12 0.0344(15) 0.0278(14) 0.0205(13) 0.0005(10) 0.0063(11) 0.0009(11)
C13 0.0225(12) 0.0270(13) 0.0161(11) 0.0002(10) 0.0031(9) 0.0005(10)
C14 0.0286(14) 0.0292(14) 0.0224(13) -0.0010(11) 0.0002(11) 0.0054(11)
C15 0.0395(17) 0.0416(18) 0.0332(16) -0.0034(13) -0.0086(13) 0.0131(14)
C16 0.053(2) 0.054(2) 0.0369(18) -0.0117(16) -0.0194(16) 0.0101(17)
C17 0.0493(19) 0.0397(18) 0.0308(16) -0.0145(13) -0.0084(14) 0.0049(14)
C18 0.0318(14) 0.0284(14) 0.0220(13) -0.0037(11) 0.0046(11) 0.0000(11)
C19 0.0313(14) 0.0275(14) 0.0297(14) -0.0020(11) -0.0035(11) 0.0096(11)
C20 0.062(2) 0.0299(17) 0.052(2) 0.0034(15) 0.0039(17) 0.0061(15)
C21 0.0473(19) 0.0464(19) 0.0429(19) -0.0113(15) 0.0073(15) 0.0134(16)
C22 0.0364(15) 0.0242(13) 0.0255(13) -0.0052(11) 0.0069(11) 0.0021(11)
C23 0.052(2) 0.0410(18) 0.048(2) 0.0018(15) 0.0270(16) 0.0094(15)
C24 0.0472(19) 0.0308(16) 0.050(2) -0.0067(14) 0.0104(15) -0.0020(14)
C25 0.0297(13) 0.0223(12) 0.0180(12) -0.0005(10) 0.0091(10) -0.0049(10)
C26 0.0339(15) 0.0226(13) 0.0256(13) 0.0007(10) 0.0081(11) -0.0033(11)
C27 0.0386(15) 0.0220(13) 0.0275(14) 0.0031(11) 0.0055(12) -0.0088(11)
C28 0.0313(14) 0.0324(15) 0.0213(12) 0.0004(11) 0.0079(11) -0.0119(11)
C29 0.0331(15) 0.0296(14) 0.0300(14) 0.0005(11) 0.0173(12) -0.0009(12)
C30 0.0392(16) 0.0214(13) 0.0329(15) 0.0019(11) 0.0206(13) -0.0006(11)
C31 0.055(2) 0.0259(16) 0.085(3) 0.0176(16) 0.051(2) 0.0102(14)
C32 0.098(4) 0.049(2) 0.071(3) 0.029(2) 0.042(3) 0.036(2)
C33 0.044(2) 0.0233(16) 0.133(4) -0.014(2) 0.043(2) -0.0053(14)
C34 0.0472(18) 0.0256(15) 0.0504(19) 0.0065(13) 0.0217(15) 0.0039(13)
C35 0.116(4) 0.089(4) 0.041(2) -0.019(2) -0.008(2) 0.064(3)
C36 0.0389(18) 0.0436(19) 0.048(2) -0.0066(15) -0.0043(15) 0.0070(14)
C37 0.0226(14) 0.0404(17) 0.0391(16) -0.0027(13) 0.0079(12) -0.0032(12)
C38 0.0232(14) 0.0481(18) 0.0338(16) -0.0007(13) 0.0050(12) -0.0086(12)
C39 0.054(2) 0.0424(19) 0.063(2) -0.0159(17) 0.0314(19) -0.0146(16)
C40 0.067(3) 0.051(2) 0.048(2) -0.0061(18) 0.0058(19) -0.0193(19)
C41 0.0276(15) 0.053(2) 0.0369(16) 0.0024(15) 0.0104(12) -0.0130(14)
C42 0.0485(19) 0.0347(17) 0.0478(19) -0.0061(14) 0.0188(16) -0.0097(14)
C43 0.0379(16) 0.0233(14) 0.0414(17) -0.0004(12) 0.0072(13) -0.0024(12)

loop_
_atom_type_symbol
_atom_type_description
_atom_type_scat_dispersion_real
_atom_type_scat_dispersion_imag
_atom_type_scat_source
C C 0.0181 0.0091 'International Tables Vol C Tables 4.2.6.8 and 6.1.1.4'
H H 0.0000 0.0000 'International Tables Vol C Tables 4.2.6.8 and 6.1.1.4'
N N 0.0311 0.0180 'International Tables Vol C Tables 4.2.6.8 and 6.1.1.4'
Ni Ni -3.0029 0.5091 'International Tables Vol C Tables 4.2.6.8 and 6.1.1.4'

loop_
_geom_angle_atom_site_label_1
_geom_angle_atom_site_label_2
_geom_angle_atom_site_label_3
_geom_angle
N2 Ni1 N1 81.70(9)
N2 Ni1 C38 159.86(12)
N1 Ni1 C38 100.33(11)
N2 Ni1 C43 97.52(11)
N1 Ni1 C43 142.80(11)
C38 Ni1 C43 92.79(13)
N2 Ni1 C42 127.84(11)
N1 Ni1 C42 120.26(11)
C38 Ni1 C42 68.53(14)
C43 Ni1 C42 35.46(13)
N2 Ni1 C37 126.20(10)
N1 Ni1 C37 122.96(10)
C38 Ni1 C37 36.82(12)
C43 Ni1 C37 87.56(12)
C42 Ni1 C37 83.40(12)
N2 Ni1 Ni2 87.30(6)
N1 Ni1 Ni2 164.29(7)
C38 Ni1 Ni2 86.24(9)
C43 Ni1 Ni2 49.75(9)
C42 Ni1 Ni2 75.39(9)
C37 Ni1 Ni2 56.30(8)
N4 Ni2 N3 82.02(9)
N4 Ni2 C43 132.71(11)
N3 Ni2 C43 98.57(11)
N4 Ni2 C41 99.59(12)
N3 Ni2 C41 161.22(13)
C43 Ni2 C41 94.00(14)
N4 Ni2 C37 124.92(10)
N3 Ni2 C37 126.69(10)
C43 Ni2 C37 92.60(13)
C41 Ni2 C37 38.25(12)
N4 Ni2 Ni1 167.64(7)
N3 Ni2 Ni1 86.61(6)
C43 Ni2 Ni1 53.85(9)
C41 Ni2 Ni1 89.64(10)
C37 Ni2 Ni1 59.36(8)
C2 N1 C13 121.2(2)
C2 N1 Ni1 115.41(17)
C13 N1 Ni1 123.41(16)
C7 N2 C3 119.8(2)
C7 N2 Ni1 125.07(16)
C3 N2 Ni1 115.10(16)
C7 N3 C10 119.4(2)
C7 N3 Ni2 125.79(17)
C10 N3 Ni2 114.73(16)
C11 N4 C25 119.5(2)
C11 N4 Ni2 115.45(17)
C25 N4 Ni2 125.05(17)
C2 C1 H1A 109.5
C2 C1 H1B 109.5
H1A C1 H1B 109.5
C2 C1 H1C 109.5
H1A C1 H1C 109.5
H1B C1 H1C 109.5
N1 C2 C3 114.5(2)
N1 C2 C1 124.6(2)
C3 C2 C1 120.9(2)
N2 C3 C4 120.8(2)
N2 C3 C2 112.4(2)
C4 C3 C2 126.7(2)
C5 C4 C3 119.8(2)
C5 C4 H4 120.1
C3 C4 H4 120.1
C4 C5 C6 120.1(2)
C4 C5 H5 120.0
C6 C5 H5 120.0
C5 C6 C7 117.6(2)
C5 C6 C8 125.5(2)
C7 C6 C8 116.8(2)
N3 C7 N2 115.1(2)
N3 C7 C6 123.0(2)
N2 C7 C6 121.9(2)
C9 C8 C6 120.1(2)
C9 C8 H8 120.0
C6 C8 H8 120.0
C8 C9 C10 120.6(2)
C8 C9 H9 119.7
C10 C9 H9 119.7
N3 C10 C9 120.1(2)
N3 C10 C11 113.0(2)
C9 C10 C11 126.8(2)
N4 C11 C10 114.4(2)
N4 C11 C12 122.5(2)
C10 C11 C12 123.0(2)
C11 C12 H12A 109.5
C11 C12 H12B 109.5
H12A C12 H12B 109.5
C11 C12 H12C 109.5
H12A C12 H12C 109.5
H12B C12 H12C 109.5
C18 C13 C14 121.4(2)
C18 C13 N1 120.3(2)
C14 C13 N1 118.0(2)
C15 C14 C13 118.0(3)
C15 C14 C19 119.5(3)
C13 C14 C19 122.5(2)
C16 C15 C14 121.3(3)
C16 C15 H15 119.4
C14 C15 H15 119.4
C15 C16 C17 120.1(3)
C15 C16 H16 120.0
C17 C16 H16 120.0
C16 C17 C18 120.9(3)
C16 C17 H17 119.5
C18 C17 H17 119.5
C17 C18 C13 118.3(3)
C17 C18 C22 120.1(3)
C13 C18 C22 121.6(2)
C14 C19 C21 111.8(3)
C14 C19 C20 111.3(3)
C21 C19 C20 110.0(3)
C14 C19 H19 107.9
C21 C19 H19 107.9
C20 C19 H19 107.9
C19 C20 H20A 109.5
C19 C20 H20B 109.5
H20A C20 H20B 109.5
C19 C20 H20C 109.5
H20A C20 H20C 109.5
H20B C20 H20C 109.5
C19 C21 H21A 109.5
C19 C21 H21B 109.5
H21A C21 H21B 109.5
C19 C21 H21C 109.5
H21A C21 H21C 109.5
H21B C21 H21C 109.5
C18 C22 C24 113.0(3)
C18 C22 C23 110.3(2)
C24 C22 C23 110.0(3)
C18 C22 H22 107.8
C24 C22 H22 107.8
C23 C22 H22 107.8
C22 C23 H23A 109.5
C22 C23 H23B 109.5
H23A C23 H23B 109.5
C22 C23 H23C 109.5
H23A C23 H23C 109.5
H23B C23 H23C 109.5
C22 C24 H24A 109.5
C22 C24 H24B 109.5
H24A C24 H24B 109.5
C22 C24 H24C 109.5
H24A C24 H24C 109.5
H24B C24 H24C 109.5
C30 C25 C26 120.7(2)
C30 C25 N4 119.2(2)
C26 C25 N4 120.0(2)
C27 C26 C25 118.0(3)
C27 C26 C34 120.4(3)
C25 C26 C34 121.6(2)
C28 C27 C26 122.1(3)
C28 C27 H27 118.9
C26 C27 H27 118.9
C27 C28 C29 119.5(3)
C27 C28 H28 120.3
C29 C28 H28 120.3
C28 C29 C30 121.0(3)
C28 C29 H29 119.5
C30 C29 H29 119.5
C29 C30 C25 118.6(3)
C29 C30 C31 119.7(3)
C25 C30 C31 121.6(2)
C32 C31 C30 113.6(3)
C32 C31 C33 109.7(3)
C30 C31 C33 110.4(3)
C32 C31 H31 107.7
C30 C31 H31 107.7
C33 C31 H31 107.7
C31 C32 H32A 109.5
C31 C32 H32B 109.5
H32A C32 H32B 109.5
C31 C32 H32C 109.5
H32A C32 H32C 109.5
H32B C32 H32C 109.5
C31 C33 H33A 109.5
C31 C33 H33B 109.5
H33A C33 H33B 109.5
C31 C33 H33C 109.5
H33A C33 H33C 109.5
H33B C33 H33C 109.5
C35 C34 C36 109.9(3)
C35 C34 C26 111.5(3)
C36 C34 C26 112.9(3)
C35 C34 H34 107.4
C36 C34 H34 107.4
C26 C34 H34 107.4
C34 C35 H35A 109.5
C34 C35 H35B 109.5
H35A C35 H35B 109.5
C34 C35 H35C 109.5
H35A C35 H35C 109.5
H35B C35 H35C 109.5
C34 C36 H36A 109.5
C34 C36 H36B 109.5
H36A C36 H36B 109.5
C34 C36 H36C 109.5
H36A C36 H36C 109.5
H36B C36 H36C 109.5
C38 C37 C41 110.3(3)
C38 C37 Ni2 109.8(2)
C41 C37 Ni2 58.74(16)
C38 C37 Ni1 57.07(15)
C41 C37 Ni1 110.2(2)
Ni2 C37 Ni1 64.34(8)
C38 C37 H37 124.9
C41 C37 H37 124.9
Ni2 C37 H37 99.0
Ni1 C37 H37 100.0
C37 C38 C39 106.7(3)
C37 C38 Ni1 86.11(18)
C39 C38 Ni1 100.9(2)
C37 C38 H38 119.1
C39 C38 H38 119.1
Ni1 C38 H38 119.1
C38 C39 C40 104.6(3)
C38 C39 C42 101.4(3)
C40 C39 C42 104.7(3)
C38 C39 H39 114.8
C40 C39 H39 114.8
C42 C39 H39 114.8
C41 C40 C39 103.6(3)
C41 C40 H40A 111.0
C39 C40 H40A 111.0
C41 C40 H40B 111.0
C39 C40 H40B 111.0
H40A C40 H40B 109.0
C37 C41 C40 108.2(3)
C37 C41 Ni2 83.01(18)
C40 C41 Ni2 117.5(3)
C37 C41 H41 114.6
C40 C41 H41 114.6
Ni2 C41 H41 114.6
C43 C42 C39 123.1(3)
C43 C42 Ni1 64.75(18)
C39 C42 Ni1 89.0(2)
C43 C42 H42 118.5
C39 C42 H42 118.5
Ni1 C42 H42 118.5
C42 C43 Ni2 123.4(3)
C42 C43 Ni1 79.8(2)
Ni2 C43 Ni1 76.40(11)
C42 C43 H43 118.3
Ni2 C43 H43 118.3
Ni1 C43 H43 118.3

loop_
_geom_bond_atom_site_label_1
_geom_bond_atom_site_label_2
_geom_bond_distance
Ni1 N2 1.914(2)
Ni1 N1 1.926(2)
Ni1 C38 1.999(3)
Ni1 C43 2.068(3)
Ni1 C42 2.250(3)
Ni1 C37 2.376(3)
Ni1 Ni2 2.4893(6)
Ni2 N4 1.911(2)
Ni2 N3 1.914(2)
Ni2 C43 1.955(3)
Ni2 C41 1.979(3)
Ni2 C37 2.297(3)
N1 C2 1.318(3)
N1 C13 1.442(3)
N2 C7 1.355(3)
N2 C3 1.367(3)
N3 C7 1.354(3)
N3 C10 1.378(3)
N4 C11 1.345(3)
N4 C25 1.436(3)
C1 C2 1.502(3)
C1 H1A 0.9800
C1 H1B 0.9800
C1 H1C 0.9800
C2 C3 1.444(3)
C3 C4 1.398(3)
C4 C5 1.383(4)
C4 H4 0.9500
C5 C6 1.407(4)
C5 H5 0.9500
C6 C7 1.416(3)
C6 C8 1.423(4)
C8 C9 1.371(4)
C8 H8 0.9500
C9 C10 1.409(4)
C9 H9 0.9500
C10 C11 1.414(4)
C11 C12 1.500(3)
C12 H12A 0.9800
C12 H12B 0.9800
C12 H12C 0.9800
C13 C18 1.403(4)
C13 C14 1.404(4)
C14 C15 1.394(4)
C14 C19 1.520(4)
C15 C16 1.377(5)
C15 H15 0.9500
C16 C17 1.385(5)
C16 H16 0.9500
C17 C18 1.393(4)
C17 H17 0.9500
C18 C22 1.516(4)
C19 C21 1.521(4)
C19 C20 1.524(5)
C19 H19 1.0000
C20 H20A 0.9800
C20 H20B 0.9800
C20 H20C 0.9800
C21 H21A 0.9800
C21 H21B 0.9800
C21 H21C 0.9800
C22 C24 1.522(4)
C22 C23 1.535(4)
C22 H22 1.0000
C23 H23A 0.9800
C23 H23B 0.9800
C23 H23C 0.9800
C24 H24A 0.9800
C24 H24B 0.9800
C24 H24C 0.9800
C25 C30 1.407(4)
C25 C26 1.407(4)
C26 C27 1.392(4)
C26 C34 1.523(4)
C27 C28 1.375(4)
C27 H27 0.9500
C28 C29 1.384(4)
C28 H28 0.9500
C29 C30 1.396(4)
C29 H29 0.9500
C30 C31 1.522(4)
C31 C32 1.514(6)
C31 C33 1.532(6)
C31 H31 1.0000
C32 H32A 0.9800
C32 H32B 0.9800
C32 H32C 0.9800
C33 H33A 0.9800
C33 H33B 0.9800
C33 H33C 0.9800
C34 C35 1.506(5)
C34 C36 1.517(5)
C34 H34 1.0000
C35 H35A 0.9800
C35 H35B 0.9800
C35 H35C 0.9800
C36 H36A 0.9800
C36 H36B 0.9800
C36 H36C 0.9800
C37 C38 1.427(4)
C37 C41 1.433(5)
C37 H37 0.9500
C38 C39 1.518(5)
C38 H38 1.0000
C39 C40 1.534(5)
C39 C42 1.584(5)
C39 H39 1.0000
C40 C41 1.470(5)
C40 H40A 0.9900
C40 H40B 0.9900
C41 H41 1.0000
C42 C43 1.327(5)
C42 H42 1.0000
C43 H43 1.0000

loop_
_geom_torsion_atom_site_label_1
_geom_torsion_atom_site_label_2
_geom_torsion_atom_site_label_3
_geom_torsion_atom_site_label_4
_geom_torsion
C13 N1 C2 C3 170.9(2)
Ni1 N1 C2 C3 -8.0(3)
C13 N1 C2 C1 -7.2(4)
Ni1 N1 C2 C1 174.0(2)
C7 N2 C3 C4 4.6(3)
Ni1 N2 C3 C4 -178.09(18)
C7 N2 C3 C2 -171.6(2)
Ni1 N2 C3 C2 5.8(3)
N1 C2 C3 N2 1.5(3)
C1 C2 C3 N2 179.6(2)
N1 C2 C3 C4 -174.4(2)
C1 C2 C3 C4 3.7(4)
N2 C3 C4 C5 -2.1(4)
C2 C3 C4 C5 173.4(2)
C3 C4 C5 C6 -1.0(4)
C4 C5 C6 C7 1.6(4)
C4 C5 C6 C8 -176.1(2)
C10 N3 C7 N2 -179.5(2)
Ni2 N3 C7 N2 3.9(3)
C10 N3 C7 C6 -1.1(3)
Ni2 N3 C7 C6 -177.73(17)
C3 N2 C7 N3 174.5(2)
Ni1 N2 C7 N3 -2.6(3)
C3 N2 C7 C6 -3.9(3)
Ni1 N2 C7 C6 179.03(17)
C5 C6 C7 N3 -177.4(2)
C8 C6 C7 N3 0.5(3)
C5 C6 C7 N2 0.8(3)
C8 C6 C7 N2 178.7(2)
C5 C6 C8 C9 178.5(2)
C7 C6 C8 C9 0.8(4)
C6 C8 C9 C10 -1.5(4)
C7 N3 C10 C9 0.4(3)
Ni2 N3 C10 C9 177.45(18)
C7 N3 C10 C11 178.2(2)
Ni2 N3 C10 C11 -4.8(3)
C8 C9 C10 N3 0.8(4)
C8 C9 C10 C11 -176.6(2)
C25 N4 C11 C10 -178.0(2)
Ni2 N4 C11 C10 3.3(3)
C25 N4 C11 C12 0.0(4)
Ni2 N4 C11 C12 -178.74(19)
N3 C10 C11 N4 1.0(3)
C9 C10 C11 N4 178.6(2)
N3 C10 C11 C12 -177.0(2)
C9 C10 C11 C12 0.6(4)
C2 N1 C13 C18 102.2(3)
Ni1 N1 C13 C18 -79.1(3)
C2 N1 C13 C14 -84.0(3)
Ni1 N1 C13 C14 94.7(3)
C18 C13 C14 C15 0.1(4)
N1 C13 C14 C15 -173.6(3)
C18 C13 C14 C19 179.3(3)
N1 C13 C14 C19 5.6(4)
C13 C14 C15 C16 0.5(5)
C19 C14 C15 C16 -178.7(3)
C14 C15 C16 C17 -1.0(6)
C15 C16 C17 C18 0.8(6)
C16 C17 C18 C13 -0.2(5)
C16 C17 C18 C22 -179.0(3)
C14 C13 C18 C17 -0.3(4)
N1 C13 C18 C17 173.3(3)
C14 C13 C18 C22 178.5(3)
N1 C13 C18 C22 -7.9(4)
C15 C14 C19 C21 58.9(4)
C13 C14 C19 C21 -120.2(3)
C15 C14 C19 C20 -64.5(4)
C13 C14 C19 C20 116.3(3)
C17 C18 C22 C24 -39.6(4)
C13 C18 C22 C24 141.6(3)
C17 C18 C22 C23 84.0(4)
C13 C18 C22 C23 -94.7(3)
C11 N4 C25 C30 94.2(3)
Ni2 N4 C25 C30 -87.2(3)
C11 N4 C25 C26 -89.9(3)
Ni2 N4 C25 C26 88.7(3)
C30 C25 C26 C27 2.0(4)
N4 C25 C26 C27 -173.9(2)
C30 C25 C26 C34 -177.5(3)
N4 C25 C26 C34 6.6(4)
C25 C26 C27 C28 -0.1(4)
C34 C26 C27 C28 179.4(3)
C26 C27 C28 C29 -1.0(4)
C27 C28 C29 C30 0.3(4)
C28 C29 C30 C25 1.5(4)
C28 C29 C30 C31 -177.4(3)
C26 C25 C30 C29 -2.7(4)
N4 C25 C30 C29 173.3(3)
C26 C25 C30 C31 176.2(3)
N4 C25 C30 C31 -7.8(4)
C29 C30 C31 C32 -55.2(4)
C25 C30 C31 C32 125.9(3)
C29 C30 C31 C33 68.5(4)
C25 C30 C31 C33 -110.4(3)
C27 C26 C34 C35 78.0(4)
C25 C26 C34 C35 -102.5(4)
C27 C26 C34 C36 -46.3(4)
C25 C26 C34 C36 133.2(3)
C41 C37 C38 C39 -1.3(3)
Ni2 C37 C38 C39 61.7(3)
Ni1 C37 C38 C39 100.2(3)
C41 C37 C38 Ni1 -101.5(2)
Ni2 C37 C38 Ni1 -38.56(18)
C37 C38 C39 C40 16.3(4)
Ni1 C38 C39 C40 105.5(3)
C37 C38 C39 C42 -92.4(3)
Ni1 C38 C39 C42 -3.2(3)
C38 C39 C40 C41 -24.7(4)
C42 C39 C40 C41 81.6(4)
C38 C37 C41 C40 -15.2(4)
Ni2 C37 C41 C40 -116.7(3)
Ni1 C37 C41 C40 -76.4(3)
C38 C37 C41 Ni2 101.5(2)
Ni1 C37 C41 Ni2 40.28(18)
C39 C40 C41 C37 24.7(4)
C39 C40 C41 Ni2 -66.9(4)
C38 C39 C42 C43 61.4(4)
C40 C39 C42 C43 -47.2(4)
C38 C39 C42 Ni1 2.8(2)
C40 C39 C42 Ni1 -105.8(2)
C39 C42 C43 Ni2 -4.6(5)
Ni1 C42 C43 Ni2 66.1(2)
C39 C42 C43 Ni1 -70.7(3)
